data_4341932
loop_
_publ_author_name
'Manna, Biplab'
'Singh, Shweta'
'Karmakar, Avishek'
'Desai, Aamod V.'
'Ghosh, Sujit K.'

_publ_section_title
;
 Selective anion exchange and tunable luminescent behaviors of
 metal-organic framework based supramolecular isomers.
;
_journal_issue 1
_journal_name_full 'Inorganic chemistry'
_journal_page_first 110
_journal_page_last 116
_journal_paper_doi 10.1021/ic501879w
_journal_volume 54
_journal_year 2015
_chemical_formula_moiety 'C48 H39 Cd2 Cl4 N16 O16'
_chemical_formula_sum 'C48 H39 Cd2 Cl4 N16 O16'
_chemical_formula_weight 1462.55
_chemical_name_systematic
; 
 ? 
;
_space_group_IT_number 2
_symmetry_cell_setting triclinic
_symmetry_space_group_name_Hall '-P 1'
_symmetry_space_group_name_H-M 'P -1'
_atom_sites_solution_hydrogens geom
_atom_sites_solution_primary direct
_atom_sites_solution_secondary difmap
_audit_creation_method SHELXL-97
_cell_angle_alpha 106.393(2)
_cell_angle_beta 97.747(2)
_cell_angle_gamma 95.351(2)
_cell_formula_units_Z 2
_cell_length_a 15.9139(14)
_cell_length_b 16.0359(13)
_cell_length_c 18.0494(16)
_cell_measurement_reflns_used 9983
_cell_measurement_temperature 100(2)
_cell_measurement_theta_max 28.32
_cell_measurement_theta_min 2.52
_cell_volume 4336.5(6)
_computing_cell_refinement 'Bruker SAINT'
_computing_data_collection 'Bruker APEX2'
_computing_data_reduction 'Bruker SAINT'
_computing_molecular_graphics 'Bruker SHELXTL'
_computing_publication_material 'Bruker SHELXTL'
_computing_structure_refinement 'SHELXL-2013 (Sheldrick 2013)'
_computing_structure_solution 'SHELXS-97 (Sheldrick 2008)'
_diffrn_ambient_temperature 100(2)
_diffrn_measured_fraction_theta_full 0.996
_diffrn_measured_fraction_theta_max 0.996
_diffrn_measurement_device_type 'Bruker APEX-II CCD'
_diffrn_measurement_method '\f and \w scans'
_diffrn_radiation_monochromator graphite
_diffrn_radiation_source 'fine-focus sealed tube'
_diffrn_radiation_type MoK\a
_diffrn_radiation_wavelength 0.71073
_diffrn_reflns_av_R_equivalents 0.0318
_diffrn_reflns_av_sigmaI/netI 0.0382
_diffrn_reflns_limit_h_max 20
_diffrn_reflns_limit_h_min -21
_diffrn_reflns_limit_k_max 21
_diffrn_reflns_limit_k_min -20
_diffrn_reflns_limit_l_max 24
_diffrn_reflns_limit_l_min -24
_diffrn_reflns_number 71426
_diffrn_reflns_theta_full 28.39
_diffrn_reflns_theta_max 28.39
_diffrn_reflns_theta_min 1.19
_exptl_absorpt_coefficient_mu 0.668
_exptl_absorpt_correction_T_max 0.9423
_exptl_absorpt_correction_T_min 0.9065
_exptl_absorpt_correction_type multi-scan
_exptl_absorpt_process_details 'multi-scan absorption correction'
_exptl_crystal_colour yellow
_exptl_crystal_density_diffrn 1.120
_exptl_crystal_density_method 'not measured'
_exptl_crystal_description Block
_exptl_crystal_F_000 1462
_exptl_crystal_size_max 0.15
_exptl_crystal_size_mid 0.11
_exptl_crystal_size_min 0.09
_platon_squeeze_details
;
;
_refine_diff_density_max 2.004
_refine_diff_density_min -1.671
_refine_diff_density_rms 0.110
_refine_ls_extinction_coef 0.00006(8)
_refine_ls_extinction_expression Fc^*^=kFc[1+0.001xFc^2^\l^3^/sin(2\q)]^-1/4^
_refine_ls_extinction_method SHELXL
_refine_ls_goodness_of_fit_ref 0.949
_refine_ls_hydrogen_treatment mixed
_refine_ls_matrix_type full
_refine_ls_number_parameters 902
_refine_ls_number_reflns 21654
_refine_ls_number_restraints 90
_refine_ls_restrained_S_all 0.978
_refine_ls_R_factor_all 0.0636
_refine_ls_R_factor_gt 0.0517
_refine_ls_shift/su_max 0.002
_refine_ls_shift/su_mean 0.000
_refine_ls_structure_factor_coef Fsqd
_refine_ls_weighting_details 'calc w=1/[\s^2^(Fo^2^)+(0.0682P)^2^+17.1530P] where P=(Fo^2^+2Fc^2^)/3'
_refine_ls_weighting_scheme calc
_refine_ls_wR_factor_gt 0.1372
_refine_ls_wR_factor_ref 0.1443
_reflns_number_gt 17514
_reflns_number_total 21654
_reflns_threshold_expression >2sigma(I)
_cod_data_source_file ic501879w_si_003.cif
_cod_data_source_block compound2
_cod_depositor_comments
;
The following automatic conversions were performed:

'_exptl_absorpt_correction_type' value 'Multi-Scan' changed to
'multi-scan' according to
/home/saulius/struct/COD-crude-data--automatic-downloads/rss-feeds/ACS/lib/dictionaries/cif_core.dic
dictionary named 'cif_core.dic' version 2.4.2 from 2011-04-26.

Automatic conversion script
Id: cif_fix_values 2935 2014-11-11 08:27:57Z andrius 

 Adding full bibliography for 4341931--4341932.cif.
;
_cod_original_sg_symbol_H-M P-1
_cod_database_code 4341932

loop_
_symmetry_equiv_pos_as_xyz
'x, y, z'
'-x, -y, -z'

loop_
_atom_site_label
_atom_site_type_symbol
_atom_site_fract_x
_atom_site_fract_y
_atom_site_fract_z
_atom_site_U_iso_or_equiv
_atom_site_adp_type
_atom_site_occupancy
_atom_site_symmetry_multiplicity
_atom_site_calc_flag
_atom_site_refinement_flags
_atom_site_disorder_assembly
_atom_site_disorder_group
C1 C 0.3827(3) 0.9044(2) 0.2837(2) 0.0288(9) Uani 1 1 d . . .
H1 H 0.3956 0.9260 0.2433 0.035 Uiso 1 1 calc R . .
C2 C 0.3795(3) 0.8146(2) 0.2732(2) 0.0306(9) Uani 1 1 d . . .
H2 H 0.3899 0.7775 0.2264 0.037 Uiso 1 1 calc R . .
C3 C 0.3493(4) 0.9268(3) 0.4056(3) 0.0490(15) Uani 1 1 d . . .
H3 H 0.3389 0.9650 0.4518 0.059 Uiso 1 1 calc R . .
C4 C 0.3448(4) 0.8389(3) 0.3992(3) 0.0551(17) Uani 1 1 d . . .
H4 H 0.3308 0.8188 0.4402 0.066 Uiso 1 1 calc R . .
C5 C 0.3610(2) 0.7810(2) 0.3321(2) 0.0229(7) Uani 1 1 d . . .
C6 C 0.3573(3) 0.6862(2) 0.3210(2) 0.0279(8) Uani 1 1 d . . .
H6 H 0.3658 0.6496 0.2733 0.033 Uiso 1 1 calc R . .
C7 C 0.3606(3) 0.5325(2) 0.4092(3) 0.0312(9) Uani 1 1 d . . .
H7 H 0.3743 0.5716 0.4595 0.037 Uiso 1 1 calc R . .
C8 C 0.3619(3) 0.4383(2) 0.3980(2) 0.0262(8) Uani 1 1 d . . .
C9 C 0.3311(5) 0.3758(3) 0.3300(3) 0.073(2) Uani 1 1 d . . .
H9 H 0.3073 0.3915 0.2868 0.088 Uiso 1 1 calc R . .
C10 C 0.3347(5) 0.2888(3) 0.3239(3) 0.0630(19) Uani 1 1 d . . .
H10 H 0.3103 0.2474 0.2765 0.076 Uiso 1 1 calc R . .
C11 C 0.3974(4) 0.3214(3) 0.4484(3) 0.0403(12) Uani 1 1 d . . .
H11 H 0.4197 0.3036 0.4909 0.048 Uiso 1 1 calc R . .
C12 C 0.3946(4) 0.4101(3) 0.4592(3) 0.0464(14) Uani 1 1 d . . .
H12 H 0.4150 0.4504 0.5081 0.056 Uiso 1 1 calc R . .
C13 C 0.3911(4) 0.7933(3) 0.8224(3) 0.0546(16) Uani 1 1 d . . .
H13 H 0.3867 0.7537 0.7728 0.066 Uiso 1 1 calc R . .
C14 C 0.3929(5) 0.8826(3) 0.8294(3) 0.0623(19) Uani 1 1 d . . .
H14 H 0.3929 0.9023 0.7856 0.075 Uiso 1 1 calc R . .
C15 C 0.3948(3) 0.9413(2) 0.9031(3) 0.0338(10) Uani 1 1 d . . .
C16 C 0.4012(3) 0.9093(2) 0.9657(2) 0.0283(8) Uani 1 1 d . . .
H16 H 0.4050 0.9473 1.0160 0.034 Uiso 1 1 calc R . .
C17 C 0.4021(3) 0.8203(2) 0.9545(2) 0.0253(8) Uani 1 1 d . . .
H17 H 0.4076 0.8001 0.9982 0.030 Uiso 1 1 calc R . .
C18 C 0.3944(4) 1.0361(2) 0.9151(3) 0.0408(12) Uani 1 1 d . . .
H18 H 0.3922 1.0732 0.9646 0.049 Uiso 1 1 calc R . .
C19 C 0.3923(4) 1.1894(3) 0.8239(3) 0.0489(15) Uani 1 1 d . . .
H19 H 0.3923 1.1518 0.7741 0.059 Uiso 1 1 calc R . .
C20 C 0.3901(3) 1.2838(2) 0.8352(2) 0.0309(9) Uani 1 1 d . . .
C21 C 0.3913(4) 1.3157(3) 0.7721(2) 0.0394(11) Uani 1 1 d . . .
H21 H 0.3923 1.2778 0.7227 0.047 Uiso 1 1 calc R . .
C22 C 0.3909(3) 1.4044(2) 0.7828(2) 0.0294(9) Uani 1 1 d . . .
H22 H 0.3911 1.4248 0.7395 0.035 Uiso 1 1 calc R . .
C23 C 0.3889(3) 1.4309(2) 0.9136(2) 0.0238(7) Uani 1 1 d . . .
H23 H 0.3883 1.4703 0.9624 0.029 Uiso 1 1 calc R . .
C24 C 0.3885(3) 1.3425(2) 0.9079(2) 0.0287(8) Uani 1 1 d . . .
H24 H 0.3871 1.3233 0.9518 0.034 Uiso 1 1 calc R . .
C25 C 0.5891(2) 0.7090(2) 0.9002(2) 0.0207(7) Uani 1 1 d . . .
H25 H 0.5610 0.7582 0.9120 0.025 Uiso 1 1 calc R . .
C26 C 0.6771(2) 0.7212(2) 0.9056(2) 0.0235(7) Uani 1 1 d . . .
H26 H 0.7076 0.7774 0.9218 0.028 Uiso 1 1 calc R . .
C27 C 0.7190(2) 0.6479(3) 0.8864(3) 0.0298(9) Uani 1 1 d . . .
C28 C 0.6712(3) 0.5651(3) 0.8648(4) 0.0447(13) Uani 1 1 d . . .
H28 H 0.6978 0.5149 0.8526 0.054 Uiso 1 1 calc R . .
C29 C 0.5843(2) 0.5590(2) 0.8618(3) 0.0314(9) Uani 1 1 d . . .
H29 H 0.5528 0.5034 0.8473 0.038 Uiso 1 1 calc R . .
C30 C 0.8102(3) 0.6581(3) 0.8884(4) 0.0435(13) Uani 1 1 d . . .
H30 H 0.8423 0.7125 0.9148 0.052 Uiso 1 1 calc R . .
C31 C 0.9736(3) 0.5575(3) 0.8264(4) 0.0455(13) Uani 1 1 d . . .
H31 H 0.9412 0.5056 0.7940 0.055 Uiso 1 1 calc R . .
C32 C 1.0685(3) 0.5708(3) 0.8332(3) 0.0363(10) Uani 1 1 d . . .
C33 C 1.1178(3) 0.6430(3) 0.8895(3) 0.0407(11) Uani 1 1 d . . .
H33 H 1.0917 0.6840 0.9230 0.049 Uiso 1 1 calc R . .
C35 C 1.1982(2) 0.5252(2) 0.7939(3) 0.0274(8) Uani 1 1 d . . .
H35 H 1.2254 0.4848 0.7609 0.033 Uiso 1 1 calc R . .
C36 C 1.1095(3) 0.5113(3) 0.7853(3) 0.0323(9) Uani 1 1 d . . .
H36 H 1.0783 0.4622 0.7474 0.039 Uiso 1 1 calc R . .
C37 C 0.5678(3) 1.2060(3) 0.3877(3) 0.0381(11) Uani 1 1 d . . .
H37 H 0.5389 1.2545 0.3921 0.046 Uiso 1 1 calc R . .
C38 C 0.6557(3) 1.2181(3) 0.3912(4) 0.0468(14) Uani 1 1 d . . .
H38 H 0.6850 1.2736 0.3988 0.056 Uiso 1 1 calc R . .
C39 C 0.6988(2) 1.1468(3) 0.3835(3) 0.0347(10) Uani 1 1 d . . .
C40 C 0.6530(2) 1.0650(3) 0.3717(3) 0.0329(10) Uani 1 1 d . . .
H40 H 0.6804 1.0152 0.3649 0.039 Uiso 1 1 calc R . .
C41 C 0.5659(2) 1.0592(3) 0.3705(3) 0.0292(9) Uani 1 1 d . . .
H41 H 0.5354 1.0046 0.3640 0.035 Uiso 1 1 calc R . .
C42 C 0.7922(3) 1.1573(3) 0.3847(4) 0.0460(13) Uani 1 1 d . . .
H42 H 0.8241 1.2127 0.4054 0.055 Uiso 1 1 calc R . .
C43 C 0.9536(4) 1.0544(4) 0.3295(4) 0.0594(14) Uani 1 1 d U . .
H43 H 0.9213 1.0018 0.2983 0.071 Uiso 1 1 calc R . .
C44 C 1.0493(3) 1.0685(4) 0.3354(6) 0.085(3) Uani 1 1 d . . .
C45 C 1.0892(4) 1.0085(4) 0.2838(4) 0.0623(15) Uani 1 1 d U . .
H45 H 1.0576 0.9604 0.2452 0.075 Uiso 1 1 calc R . .
C46 C 1.1788(3) 1.0237(3) 0.2928(5) 0.064(2) Uani 1 1 d . . .
H46 H 1.2061 0.9845 0.2589 0.076 Uiso 1 1 calc R . .
C47 C 1.1864(3) 1.1488(3) 0.3957(4) 0.0482(14) Uani 1 1 d . . .
H47 H 1.2192 1.1966 0.4339 0.058 Uiso 1 1 calc R . .
C48 C 1.0982(3) 1.1393(3) 0.3906(5) 0.064(2) Uani 1 1 d . . .
H48 H 1.0725 1.1805 0.4243 0.077 Uiso 1 1 calc R . .
Cd1 Cd 0.374868(14) 1.110895(14) 0.363859(14) 0.01339(7) Uani 1 1 d . . .
Cd2 Cd 0.394104(14) 0.611879(14) 0.866389(13) 0.01249(7) Uani 1 1 d . . .
Cl4 Cl 0.35508(6) 0.64540(5) 1.06257(5) 0.02235(18) Uani 1 1 d . . .
N1 N 0.52263(19) 1.1287(2) 0.3782(2) 0.0246(7) Uani 1 1 d . . .
N2 N 0.8293(2) 1.0910(3) 0.3577(3) 0.0558(14) Uani 1 1 d . . .
N3 N 0.9186(2) 1.1156(3) 0.3678(4) 0.0587(15) Uani 1 1 d . . .
N4 N 1.2268(2) 1.0917(2) 0.3475(3) 0.0435(11) Uani 1 1 d . . .
N5 N 1.2462(2) 0.5944(2) 0.8479(2) 0.0245(7) Uani 1 1 d . . .
N7 N 0.8485(3) 0.5950(3) 0.8552(4) 0.0608(14) Uani 1 1 d U . .
N8 N 0.54237(17) 0.62895(18) 0.87870(17) 0.0148(5) Uani 1 1 d . . .
N9 N 0.36804(18) 0.96038(18) 0.34879(19) 0.0191(6) Uani 1 1 d . . .
N10 N 0.3431(3) 0.6533(2) 0.3742(2) 0.0440(11) Uani 1 1 d . . .
N11 N 0.3414(3) 0.5614(2) 0.3517(2) 0.0423(10) Uani 1 1 d . . .
N12 N 0.36955(19) 0.26043(18) 0.37954(19) 0.0206(6) Uani 1 1 d . . .
N13 N 0.39019(18) 1.46196(17) 0.85210(17) 0.0171(6) Uani 1 1 d . . .
N14 N 0.3942(4) 1.1590(2) 0.8821(3) 0.0559(12) Uani 1 1 d U . .
N15 N 0.3971(4) 1.0672(3) 0.8579(3) 0.0653(14) Uani 1 1 d U . .
N16 N 0.3955(2) 0.76275(18) 0.88422(18) 0.0210(6) Uani 1 1 d . . .
C34 C 1.2058(2) 0.6532(3) 0.8952(3) 0.0313(9) Uani 1 1 d . . .
N100 N 0.9377(3) 0.6193(3) 0.8664(4) 0.0728(19) Uani 1 1 d . . .
O1 O 0.3233(2) 0.72834(19) 1.07914(18) 0.0348(7) Uani 1 1 d . . .
O2 O 0.4033(2) 0.63671(17) 1.13217(16) 0.0289(6) Uani 1 1 d . . .
O3 O 0.2859(2) 0.5745(2) 1.0304(2) 0.0416(8) Uani 1 1 d . . .
O4 O 0.41245(17) 0.64205(16) 1.00495(14) 0.0206(5) Uani 1 1 d . . .
O8 O 0.3826(3) 0.5870(2) 0.60220(17) 0.0481(10) Uani 1 1 d . . .
Cl3 Cl 0.42343(9) 0.57809(8) 0.67376(8) 0.0032(2) Uani 0.50 1 d PU A 1
O5 O 0.3600(3) 0.5759(3) 0.7276(2) 0.0040(8) Uani 0.50 1 d PU A 1
O6 O 0.4868(3) 0.6517(3) 0.7076(2) 0.0116(8) Uani 0.50 1 d PU A 1
O7 O 0.4580(3) 0.4977(3) 0.6579(2) 0.0092(8) Uani 0.50 1 d PU A 1
Cl2 Cl 0.41281(14) 1.14937(10) 0.56002(10) 0.0147(3) Uani 0.50 1 d P B 1
O9 O 0.3692(5) 1.1316(3) 0.6199(3) 0.0221(11) Uani 0.50 1 d P B 1
O10 O 0.4708(3) 1.0876(3) 0.5383(3) 0.0259(11) Uani 0.50 1 d P B 1
O11 O 0.4198(3) 1.1381(3) 0.5050(3) 0.0225(11) Uani 0.50 1 d P B 1
O12 O 0.4558(3) 1.2377(3) 0.5867(3) 0.0252(11) Uani 0.50 1 d P B 1
Cl1 Cl 0.33359(15) 1.06547(15) 0.15432(14) 0.0224(5) Uani 0.50 1 d P B 1
O13 O 0.3984(4) 1.0925(4) 0.2312(3) 0.0204(12) Uani 0.50 1 d P B 1
O14 O 0.2647(3) 1.1124(3) 0.1653(3) 0.0228(11) Uani 0.50 1 d P B 1
O15 O 0.3875(5) 1.0916(6) 0.1016(6) 0.0242(18) Uani 0.50 1 d P B 1
O16 O 0.3139(4) 0.9735(3) 0.1322(3) 0.0247(11) Uani 0.50 1 d PU B 1
Cl3' Cl 0.3646(3) 0.57145(15) 0.65884(15) 0.0546(8) Uani 0.50 1 d P A 2
O5' O 0.4135(8) 0.5879(5) 0.7266(7) 0.080(4) Uani 0.50 1 d P A 2
O6' O 0.3237(7) 0.4795(6) 0.6326(6) 0.077(3) Uani 0.50 1 d P A 2
O7' O 0.2924(6) 0.6241(6) 0.6705(6) 0.070(2) Uani 0.50 1 d P A 2
Cl2' Cl 0.36957(15) 1.15432(10) 0.56872(10) 0.0164(3) Uani 0.50 1 d P B 2
O9' O 0.4213(5) 1.1447(4) 0.6364(3) 0.0237(11) Uani 0.50 1 d P B 2
O10' O 0.3492(4) 1.2424(3) 0.5838(3) 0.0258(11) Uani 0.50 1 d P B 2
O11' O 0.3471(3) 1.1398(3) 0.4910(3) 0.0186(10) Uani 0.50 1 d P B 2
O12' O 0.2933(4) 1.0923(4) 0.5460(3) 0.0310(12) Uani 0.50 1 d P B 2
Cl1' Cl 0.3775(3) 1.07766(18) 0.17051(17) 0.0580(10) Uani 0.50 1 d P B 2
O13' O 0.3467(8) 1.0797(7) 0.0985(6) 0.060(4) Uani 0.50 1 d P B 2
O14' O 0.4380(7) 1.0108(6) 0.1630(6) 0.075(3) Uani 0.50 1 d P B 2
O15' O 0.3398(9) 1.0749(5) 0.2289(5) 0.076(3) Uani 0.50 1 d P B 2
O16' O 0.4397(8) 1.1629(6) 0.2054(6) 0.094(4) Uani 0.50 1 d P B 2

loop_
_atom_site_aniso_label
_atom_site_aniso_U_11
_atom_site_aniso_U_22
_atom_site_aniso_U_33
_atom_site_aniso_U_23
_atom_site_aniso_U_13
_atom_site_aniso_U_12
C1 0.049(3) 0.0139(16) 0.0225(18) 0.0067(14) -0.0021(16) 0.0062(15)
C2 0.056(3) 0.0126(16) 0.0201(18) 0.0006(13) 0.0003(17) 0.0100(16)
C3 0.088(4) 0.0108(17) 0.058(3) 0.0062(18) 0.057(3) 0.007(2)
C4 0.107(5) 0.0120(18) 0.063(3) 0.0119(19) 0.065(3) 0.011(2)
C5 0.0230(18) 0.0108(15) 0.034(2) 0.0051(14) 0.0067(15) 0.0018(13)
C6 0.036(2) 0.0102(15) 0.035(2) 0.0023(14) 0.0056(17) 0.0047(14)
C7 0.046(3) 0.0107(16) 0.040(2) 0.0068(15) 0.0220(19) 0.0035(15)
C8 0.031(2) 0.0096(15) 0.039(2) 0.0043(14) 0.0158(17) 0.0010(13)
C9 0.136(6) 0.015(2) 0.049(3) 0.003(2) -0.038(4) 0.015(3)
C10 0.114(5) 0.014(2) 0.042(3) -0.0011(19) -0.031(3) 0.010(2)
C11 0.083(4) 0.0165(18) 0.027(2) 0.0072(16) 0.024(2) 0.008(2)
C12 0.107(5) 0.0126(18) 0.025(2) 0.0037(15) 0.033(2) 0.011(2)
C13 0.117(5) 0.0130(19) 0.027(2) -0.0007(16) -0.004(3) 0.019(2)
C14 0.137(6) 0.015(2) 0.032(3) 0.0097(18) -0.003(3) 0.017(3)
C15 0.056(3) 0.0111(16) 0.031(2) 0.0037(15) -0.0035(19) 0.0099(16)
C16 0.045(2) 0.0113(16) 0.0268(19) 0.0019(14) 0.0056(17) 0.0057(15)
C17 0.037(2) 0.0123(16) 0.0261(19) 0.0043(13) 0.0053(15) 0.0041(14)
C18 0.077(4) 0.0099(17) 0.030(2) 0.0000(15) -0.006(2) 0.0135(19)
C19 0.105(5) 0.0114(18) 0.022(2) 0.0000(15) -0.013(2) 0.018(2)
C20 0.052(3) 0.0096(15) 0.0251(19) 0.0019(13) -0.0104(17) 0.0093(15)
C21 0.075(4) 0.0136(17) 0.022(2) -0.0021(14) -0.006(2) 0.0125(19)
C22 0.053(3) 0.0137(16) 0.0189(18) 0.0035(13) -0.0010(16) 0.0082(16)
C23 0.036(2) 0.0111(15) 0.0254(18) 0.0043(13) 0.0081(15) 0.0069(14)
C24 0.048(3) 0.0137(16) 0.0245(19) 0.0059(14) 0.0038(17) 0.0090(15)
C25 0.0203(18) 0.0150(15) 0.0298(19) 0.0083(13) 0.0088(14) 0.0055(13)
C26 0.0176(17) 0.0167(16) 0.036(2) 0.0072(14) 0.0054(14) 0.0021(13)
C27 0.0121(17) 0.0212(18) 0.057(3) 0.0107(17) 0.0099(17) 0.0026(14)
C28 0.020(2) 0.0151(18) 0.097(4) 0.009(2) 0.020(2) 0.0060(15)
C29 0.0161(18) 0.0125(16) 0.067(3) 0.0114(17) 0.0115(18) 0.0044(13)
C30 0.0089(18) 0.026(2) 0.088(4) 0.007(2) 0.006(2) 0.0002(15)
C31 0.018(2) 0.025(2) 0.083(4) 0.003(2) 0.006(2) 0.0006(16)
C32 0.0134(18) 0.027(2) 0.064(3) 0.007(2) 0.0025(18) 0.0044(15)
C33 0.021(2) 0.029(2) 0.061(3) -0.006(2) 0.0088(19) 0.0073(16)
C35 0.0151(17) 0.0198(17) 0.041(2) -0.0016(15) 0.0046(15) 0.0051(13)
C36 0.0173(19) 0.0225(18) 0.047(3) -0.0020(17) -0.0001(16) -0.0003(14)
C37 0.0174(19) 0.024(2) 0.078(4) 0.026(2) 0.003(2) 0.0020(15)
C38 0.018(2) 0.028(2) 0.103(4) 0.037(3) 0.005(2) -0.0016(16)
C39 0.0135(18) 0.034(2) 0.069(3) 0.036(2) 0.0084(18) 0.0041(15)
C40 0.0167(19) 0.029(2) 0.064(3) 0.030(2) 0.0077(18) 0.0072(15)
C41 0.0144(17) 0.0244(18) 0.059(3) 0.0276(19) 0.0082(17) 0.0044(14)
C42 0.0130(19) 0.050(3) 0.090(4) 0.049(3) 0.001(2) 0.0002(18)
C43 0.047(2) 0.048(2) 0.085(2) 0.0253(17) 0.0093(17) 0.0046(16)
C44 0.017(2) 0.034(3) 0.224(10) 0.062(4) 0.028(4) 0.011(2)
C45 0.038(2) 0.040(2) 0.105(3) 0.019(2) 0.004(2) 0.0057(18)
C46 0.018(2) 0.018(2) 0.150(6) 0.022(3) 0.007(3) 0.0025(16)
C47 0.020(2) 0.031(2) 0.109(5) 0.038(3) 0.023(2) 0.0113(17)
C48 0.023(2) 0.039(3) 0.157(7) 0.058(4) 0.037(3) 0.018(2)
Cd1 0.01184(12) 0.00791(11) 0.02035(12) 0.00312(8) 0.00445(8) 0.00188(8)
Cd2 0.01221(12) 0.00764(11) 0.01716(12) 0.00219(8) 0.00310(8) 0.00295(8)
Cl4 0.0282(5) 0.0160(4) 0.0232(4) 0.0024(3) 0.0122(3) 0.0047(3)
N1 0.0123(14) 0.0235(15) 0.046(2) 0.0219(14) 0.0054(13) 0.0033(11)
N2 0.0116(17) 0.062(3) 0.120(4) 0.067(3) 0.013(2) 0.0065(17)
N3 0.0136(18) 0.070(3) 0.122(5) 0.070(3) 0.019(2) 0.0123(18)
N4 0.0157(17) 0.0167(16) 0.103(4) 0.0224(19) 0.0129(19) 0.0053(13)
N5 0.0166(15) 0.0166(14) 0.0366(18) 0.0016(13) 0.0038(13) 0.0043(11)
N7 0.0166(18) 0.039(2) 0.112(4) -0.002(2) 0.016(2) 0.0010(15)
N8 0.0121(13) 0.0147(13) 0.0212(14) 0.0092(11) 0.0055(10) 0.0039(10)
N9 0.0133(14) 0.0106(12) 0.0325(16) 0.0048(11) 0.0043(11) 0.0015(10)
N10 0.080(3) 0.0100(15) 0.050(2) 0.0102(15) 0.034(2) 0.0063(16)
N11 0.068(3) 0.0087(15) 0.049(2) 0.0066(15) 0.012(2) 0.0034(15)
N12 0.0186(15) 0.0103(12) 0.0312(16) 0.0031(11) 0.0058(12) 0.0009(10)
N13 0.0175(14) 0.0102(12) 0.0225(14) 0.0033(10) 0.0021(11) 0.0039(10)
N14 0.108(3) 0.0157(16) 0.036(2) 0.0037(15) -0.011(2) 0.0161(19)
N15 0.127(4) 0.0210(18) 0.042(2) 0.0067(16) -0.009(2) 0.022(2)
N16 0.0261(16) 0.0101(12) 0.0265(16) 0.0041(11) 0.0032(12) 0.0071(11)
C34 0.0164(18) 0.0241(19) 0.047(2) -0.0007(17) 0.0048(16) 0.0054(14)
N100 0.0138(19) 0.032(2) 0.149(5) -0.013(3) 0.021(3) 0.0000(16)
O1 0.0469(19) 0.0262(14) 0.0310(15) 0.0015(12) 0.0087(13) 0.0217(13)
O2 0.0481(18) 0.0204(13) 0.0223(13) 0.0074(10) 0.0140(12) 0.0106(12)
O3 0.0374(18) 0.0332(16) 0.0459(19) -0.0016(14) 0.0181(15) -0.0103(13)
O4 0.0279(14) 0.0195(12) 0.0150(11) 0.0036(9) 0.0088(10) 0.0039(10)
O8 0.103(3) 0.0244(15) 0.0157(14) 0.0084(12) -0.0029(16) 0.0168(17)
Cl3 0.0016(6) 0.0056(5) 0.0024(6) 0.0025(4) -0.0018(4) -0.0008(4)
O5 0.0014(14) 0.0080(14) 0.0032(14) 0.0029(11) 0.0002(12) -0.0003(12)
O6 0.0135(15) 0.0092(14) 0.0115(14) 0.0038(12) 0.0030(12) -0.0058(12)
O7 0.0134(15) 0.0069(14) 0.0104(14) 0.0039(11) 0.0065(12) 0.0072(12)
Cl2 0.0169(9) 0.0129(7) 0.0150(9) 0.0047(6) 0.0031(7) 0.0028(6)
O9 0.040(4) 0.017(3) 0.012(2) 0.005(2) 0.010(2) 0.005(2)
O10 0.026(3) 0.026(3) 0.027(3) 0.008(2) 0.006(2) 0.011(2)
O11 0.027(3) 0.020(2) 0.020(3) 0.004(2) 0.008(2) 0.003(2)
O12 0.028(3) 0.015(2) 0.028(3) 0.006(2) -0.002(2) -0.005(2)
Cl1 0.0320(11) 0.0132(9) 0.0133(10) 0.0019(6) -0.0140(8) -0.0069(8)
O13 0.019(3) 0.027(3) 0.012(3) 0.002(2) 0.001(2) -0.003(2)
O14 0.027(3) 0.016(2) 0.022(3) 0.0078(19) -0.004(2) -0.004(2)
O15 0.037(4) 0.017(3) 0.017(3) 0.004(2) 0.003(3) -0.001(3)
O16 0.041(2) 0.0121(18) 0.0198(19) 0.0077(15) -0.0003(17) -0.0024(16)
Cl3' 0.111(3) 0.0265(11) 0.0288(12) 0.0079(9) 0.0221(15) 0.0109(14)
O5' 0.110(9) 0.019(4) 0.085(8) 0.006(4) -0.049(7) 0.009(5)
O6' 0.115(9) 0.052(5) 0.065(6) 0.021(4) 0.020(6) 0.002(5)
O7' 0.061(6) 0.065(6) 0.078(6) 0.010(5) 0.008(5) 0.021(4)
Cl2' 0.0236(10) 0.0130(7) 0.0131(8) 0.0034(6) 0.0041(7) 0.0048(7)
O9' 0.033(3) 0.020(3) 0.020(3) 0.008(2) 0.004(2) 0.007(3)
O10' 0.040(3) 0.021(3) 0.020(3) 0.006(2) 0.010(2) 0.016(2)
O11' 0.022(3) 0.022(2) 0.014(2) 0.0062(18) 0.0042(18) 0.0049(19)
O12' 0.030(3) 0.029(3) 0.033(3) 0.008(2) 0.008(2) 0.000(2)
Cl1' 0.142(4) 0.0204(13) 0.0220(16) 0.0099(10) 0.0305(19) 0.0267(19)
O13' 0.124(11) 0.032(6) 0.019(4) 0.002(4) -0.011(7) 0.037(7)
O14' 0.103(8) 0.061(6) 0.070(6) 0.022(5) 0.032(6) 0.022(5)
O15' 0.170(12) 0.037(5) 0.026(4) 0.011(3) 0.008(6) 0.039(6)
O16' 0.145(11) 0.055(6) 0.071(7) 0.016(5) 0.013(7) -0.017(6)

loop_
_atom_type_symbol
_atom_type_description
_atom_type_scat_dispersion_real
_atom_type_scat_dispersion_imag
_atom_type_scat_source
C C 0.0033 0.0016 'International Tables Vol C Tables 4.2.6.8 and 6.1.1.4'
H H 0.0000 0.0000 'International Tables Vol C Tables 4.2.6.8 and 6.1.1.4'
N N 0.0061 0.0033 'International Tables Vol C Tables 4.2.6.8 and 6.1.1.4'
O O 0.0106 0.0060 'International Tables Vol C Tables 4.2.6.8 and 6.1.1.4'
Cl Cl 0.1484 0.1585 'International Tables Vol C Tables 4.2.6.8 and 6.1.1.4'
Cd Cd -0.8075 1.2024 'International Tables Vol C Tables 4.2.6.8 and 6.1.1.4'

loop_
_geom_angle_atom_site_label_1
_geom_angle_atom_site_label_2
_geom_angle_atom_site_label_3
_geom_angle
_geom_angle_site_symmetry_1
_geom_angle_site_symmetry_3
N9 C1 C2 122.9(4) . .
C5 C2 C1 119.8(4) . .
N9 C3 C4 123.4(4) . .
C3 C4 C5 119.7(4) . .
C2 C5 C4 117.4(3) . .
C2 C5 C6 119.8(3) . .
C4 C5 C6 122.8(4) . .
N10 C6 C5 121.8(4) . .
N11 C7 C8 121.2(4) . .
C9 C8 C12 116.3(4) . .
C9 C8 C7 123.7(4) . .
C12 C8 C7 119.9(4) . .
C8 C9 C10 120.4(5) . .
N12 C10 C9 124.6(4) . .
N12 C11 C12 122.9(4) . .
C8 C12 C11 120.0(4) . .
N16 C13 C14 122.6(4) . .
C15 C14 C13 118.6(4) . .
C16 C15 C14 117.9(4) . .
C16 C15 C18 120.0(4) . .
C14 C15 C18 122.0(4) . .
C15 C16 C17 120.0(4) . .
N16 C17 C16 122.8(4) . .
N15 C18 C15 120.1(4) . .
N14 C19 C20 120.2(4) . .
C21 C20 C24 118.4(3) . .
C21 C20 C19 119.2(4) . .
C24 C20 C19 122.3(4) . .
C20 C21 C22 119.4(4) . .
N13 C22 C21 123.1(4) . .
N13 C23 C24 123.1(3) . .
C20 C24 C23 118.4(4) . .
N8 C25 C26 122.8(3) . .
C25 C26 C27 118.7(3) . .
C26 C27 C28 118.8(3) . .
C26 C27 C30 120.2(4) . .
C28 C27 C30 121.0(4) . .
C29 C28 C27 118.7(4) . .
N8 C29 C28 123.4(3) . .
N7 C30 C27 122.2(4) . .
N100 C31 C32 118.4(4) . .
C36 C32 C33 118.5(4) . .
C36 C32 C31 120.8(4) . .
C33 C32 C31 120.6(4) . .
C34 C33 C32 119.5(4) . .
N5 C35 C36 122.6(3) . .
C32 C36 C35 119.3(4) . .
N1 C37 C38 123.4(4) . .
C39 C38 C37 118.8(4) . .
C38 C39 C40 119.0(4) . .
C38 C39 C42 120.0(4) . .
C40 C39 C42 120.9(4) . .
C41 C40 C39 118.3(4) . .
N1 C41 C40 123.4(3) . .
N2 C42 C39 120.4(4) . .
N3 C43 C44 118.1(6) . .
C48 C44 C45 119.4(5) . .
C48 C44 C43 120.9(6) . .
C45 C44 C43 119.7(6) . .
C44 C45 C46 117.4(6) . .
N4 C46 C45 123.3(5) . .
N4 C47 C48 122.8(6) . .
C44 C48 C47 119.2(6) . .
N1 Cd1 N4 179.13(15) . 1_455
N1 Cd1 O15' 100.1(4) . .
N4 Cd1 O15' 79.1(4) 1_455 .
N1 Cd1 O11' 104.37(15) . .
N4 Cd1 O11' 76.44(18) 1_455 .
O15' Cd1 O11' 155.6(4) . .
N1 Cd1 N9 92.07(10) . .
N4 Cd1 N9 87.57(11) 1_455 .
O15' Cd1 N9 87.6(2) . .
O11' Cd1 N9 91.84(14) . .
N1 Cd1 N12 92.62(11) . 1_565
N4 Cd1 N12 87.74(11) 1_455 1_565
O15' Cd1 N12 92.3(2) . 1_565
O11' Cd1 N12 86.26(14) . 1_565
N9 Cd1 N12 175.24(10) . 1_565
N1 Cd1 O13 77.69(16) . .
N4 Cd1 O13 101.53(18) 1_455 .
O15' Cd1 O13 22.8(3) . .
O11' Cd1 O13 174.88(19) . .
N9 Cd1 O13 92.76(16) . .
N12 Cd1 O13 88.98(16) 1_565 .
N1 Cd1 O11 76.94(15) . .
N4 Cd1 O11 103.84(18) 1_455 .
O15' Cd1 O11 174.8(3) . .
O11' Cd1 O11 27.82(17) . .
N9 Cd1 O11 88.27(14) . .
N12 Cd1 O11 92.05(14) 1_565 .
O13 Cd1 O11 154.63(18) . .
N5 Cd2 N8 177.28(11) 1_455 .
N5 Cd2 N13 89.52(10) 1_455 1_545
N8 Cd2 N13 90.81(10) . 1_545
N5 Cd2 N16 89.47(11) 1_455 .
N8 Cd2 N16 90.27(10) . .
N13 Cd2 N16 178.09(10) 1_545 .
N5 Cd2 O5 78.85(13) 1_455 .
N8 Cd2 O5 98.46(12) . .
N13 Cd2 O5 88.35(12) 1_545 .
N16 Cd2 O5 93.05(13) . .
N5 Cd2 O4 95.14(11) 1_455 .
N8 Cd2 O4 87.56(9) . .
N13 Cd2 O4 89.95(9) 1_545 .
N16 Cd2 O4 88.53(10) . .
O5 Cd2 O4 173.77(12) . .
N5 Cd2 O5' 98.7(3) 1_455 .
N8 Cd2 O5' 78.6(3) . .
N13 Cd2 O5' 91.25(18) 1_545 .
N16 Cd2 O5' 90.51(18) . .
O5 Cd2 O5' 20.0(2) . .
O4 Cd2 O5' 166.1(3) . .
O2 Cl4 O1 110.09(17) . .
O2 Cl4 O3 110.6(2) . .
O1 Cl4 O3 110.7(2) . .
O2 Cl4 O4 108.10(17) . .
O1 Cl4 O4 108.66(17) . .
O3 Cl4 O4 108.68(17) . .
C37 N1 C41 117.1(3) . .
C37 N1 Cd1 121.7(3) . .
C41 N1 Cd1 121.0(2) . .
C42 N2 N3 110.8(5) . .
C43 N3 N2 111.0(5) . .
C46 N4 C47 117.8(4) . .
C46 N4 Cd1 122.1(3) . 1_655
C47 N4 Cd1 120.0(3) . 1_655
C35 N5 C34 118.2(3) . .
C35 N5 Cd2 122.0(2) . 1_655
C34 N5 Cd2 119.7(3) . 1_655
C30 N7 N100 112.4(4) . .
C29 N8 C25 117.5(3) . .
C29 N8 Cd2 120.9(2) . .
C25 N8 Cd2 121.5(2) . .
C1 N9 C3 116.9(3) . .
C1 N9 Cd1 121.6(2) . .
C3 N9 Cd1 121.5(2) . .
C6 N10 N11 113.0(4) . .
C7 N11 N10 112.9(4) . .
C10 N12 C11 115.5(4) . .
C10 N12 Cd1 122.6(3) . 1_545
C11 N12 Cd1 121.8(3) . 1_545
C22 N13 C23 117.4(3) . .
C22 N13 Cd2 121.2(2) . 1_565
C23 N13 Cd2 121.3(2) . 1_565
C19 N14 N15 110.6(4) . .
C18 N15 N14 110.6(4) . .
C17 N16 C13 117.8(3) . .
C17 N16 Cd2 122.3(2) . .
C13 N16 Cd2 119.9(3) . .
N5 C34 C33 122.0(4) . .
C31 N100 N7 111.1(4) . .
Cl4 O4 Cd2 135.41(16) . .
Cl3' O8 Cl3 40.5(2) . .
O6 Cl3 O8 107.0(2) . .
O6 Cl3 O7 112.6(3) . .
O8 Cl3 O7 108.7(2) . .
O6 Cl3 O5 109.9(3) . .
O8 Cl3 O5 110.3(3) . .
O7 Cl3 O5 108.3(2) . .
Cl3 O5 Cd2 125.3(3) . .
O11 Cl2 O10 67.8(4) . .
O11 Cl2 O12 96.4(4) . .
O10 Cl2 O12 111.6(4) . .
O11 Cl2 O9 151.5(4) . .
O10 Cl2 O9 110.6(3) . .
O12 Cl2 O9 109.7(3) . .
Cl2 O11 Cd1 156.8(5) . .
O14 Cl1 O16 116.0(3) . .
O14 Cl1 O15 113.3(5) . .
O16 Cl1 O15 110.2(5) . .
O14 Cl1 O13 109.1(3) . .
O16 Cl1 O13 106.7(3) . .
O15 Cl1 O13 100.2(4) . .
Cl1 O13 Cd1 129.9(3) . .
O8 Cl3' O5' 127.5(8) . .
O8 Cl3' O6' 106.0(4) . .
O5' Cl3' O6' 109.8(6) . .
O8 Cl3' O7' 98.7(5) . .
O5' Cl3' O7' 107.6(7) . .
O6' Cl3' O7' 104.8(6) . .
Cl3' O5' Cd2 137.2(9) . .
O11' Cl2' O12' 74.6(3) . .
O11' Cl2' O9' 153.4(4) . .
O12' Cl2' O9' 110.6(4) . .
O11' Cl2' O10' 90.7(3) . .
O12' Cl2' O10' 110.7(4) . .
O9' Cl2' O10' 110.4(3) . .
Cl2' O11' Cd1 153.7(3) . .
O15' Cl1' O13' 131.4(10) . .
O15' Cl1' O14' 106.8(6) . .
O13' Cl1' O14' 107.9(7) . .
O15' Cl1' O16' 101.6(7) . .
O13' Cl1' O16' 103.9(7) . .
O14' Cl1' O16' 101.1(7) . .
Cl1' O15' Cd1 138.0(9) . .

loop_
_geom_bond_atom_site_label_1
_geom_bond_atom_site_label_2
_geom_bond_distance
_geom_bond_site_symmetry_2
C1 N9 1.326(5) .
C1 C2 1.393(5) .
C2 C5 1.372(6) .
C3 N9 1.339(5) .
C3 C4 1.376(5) .
C4 C5 1.376(6) .
C5 C6 1.471(5) .
C6 N10 1.254(5) .
C7 N11 1.265(6) .
C7 C8 1.468(5) .
C8 C9 1.342(6) .
C8 C12 1.366(7) .
C9 C10 1.376(6) .
C10 N12 1.295(6) .
C11 N12 1.335(5) .
C11 C12 1.385(5) .
C13 N16 1.336(6) .
C13 C14 1.398(6) .
C14 C15 1.391(6) .
C15 C16 1.363(6) .
C15 C18 1.475(5) .
C16 C17 1.385(5) .
C17 N16 1.326(5) .
C18 N15 1.271(6) .
C19 N14 1.275(6) .
C19 C20 1.474(5) .
C20 C21 1.374(6) .
C20 C24 1.387(5) .
C21 C22 1.381(5) .
C22 N13 1.331(5) .
C23 N13 1.340(5) .
C23 C24 1.391(5) .
C25 N8 1.348(4) .
C25 C26 1.381(5) .
C26 C27 1.387(5) .
C27 C28 1.390(5) .
C27 C30 1.440(5) .
C28 C29 1.370(6) .
C29 N8 1.341(4) .
C30 N7 1.274(6) .
C31 N100 1.281(6) .
C31 C32 1.489(6) .
C32 C36 1.375(6) .
C32 C33 1.394(6) .
C33 C34 1.380(6) .
C35 N5 1.340(5) .
C35 C36 1.389(5) .
C37 N1 1.327(5) .
C37 C38 1.385(6) .
C38 C39 1.371(6) .
C39 C40 1.386(5) .
C39 C42 1.476(6) .
C40 C41 1.377(5) .
C41 N1 1.348(5) .
C42 N2 1.272(7) .
C43 N3 1.254(8) .
C43 C44 1.504(8) .
C44 C48 1.369(10) .
C44 C45 1.402(9) .
C45 C46 1.403(7) .
C46 N4 1.335(7) .
C47 N4 1.348(6) .
C47 C48 1.386(6) .
Cd1 N1 2.312(3) .
Cd1 N4 2.315(3) 1_455
Cd1 O15' 2.316(8) .
Cd1 O11' 2.321(5) .
Cd1 N9 2.342(3) .
Cd1 N12 2.345(3) 1_565
Cd1 O13 2.414(6) .
Cd1 O11 2.452(5) .
Cd2 N5 2.311(3) 1_455
Cd2 N8 2.323(3) .
Cd2 N13 2.338(3) 1_545
Cd2 N16 2.346(3) .
Cd2 O5 2.380(4) .
Cd2 O4 2.381(2) .
Cd2 O5' 2.508(13) .
Cl4 O2 1.430(3) .
Cl4 O1 1.434(3) .
Cl4 O3 1.436(3) .
Cl4 O4 1.467(2) .
N2 N3 1.413(5) .
N4 Cd1 2.315(3) 1_655
N5 C34 1.356(5) .
N5 Cd2 2.311(3) 1_655
N7 N100 1.408(5) .
N10 N11 1.410(4) .
N12 Cd1 2.345(3) 1_545
N13 Cd2 2.338(3) 1_565
N14 N15 1.419(5) .
O8 Cl3' 1.183(4) .
O8 Cl3 1.416(3) .
Cl3 O6 1.410(4) .
Cl3 O7 1.419(4) .
Cl3 O5 1.497(4) .
Cl2 O11 0.982(5) .
Cl2 O10 1.426(5) .
Cl2 O12 1.433(5) .
Cl2 O9 1.439(5) .
Cl1 O14 1.391(6) .
Cl1 O16 1.407(5) .
Cl1 O15 1.482(9) .
Cl1 O13 1.538(6) .
Cl3' O5' 1.301(9) .
Cl3' O6' 1.472(9) .
Cl3' O7' 1.491(9) .
Cl2' O11' 1.347(5) .
Cl2' O12' 1.428(6) .
Cl2' O9' 1.433(6) .
Cl2' O10' 1.438(5) .
Cl1' O15' 1.289(11) .
Cl1' O13' 1.336(11) .
Cl1' O14' 1.496(10) .
Cl1' O16' 1.529(11) .

loop_
_platon_squeeze_void_nr
_platon_squeeze_void_average_x
_platon_squeeze_void_average_y
_platon_squeeze_void_average_z
_platon_squeeze_void_volume
_platon_squeeze_void_count_electrons
_platon_squeeze_void_content
1 0.000 -0.005 -0.002 1743 344 ' '
